data_1543496
loop_
_publ_author_name
'Ren, Wen-Sheng'
'Zhao, Liang'
'Wang, Mei-Xiang'

_publ_section_title
;
 Functionalized O6-Corona[6]arenes: Synthesis, Structure, and Fullerene
 Complexation Property.
;
_journal_issue 13
_journal_name_full 'Organic letters'
_journal_page_first 3126
_journal_page_last 3129
_journal_paper_doi 10.1021/acs.orglett.6b01330
_journal_volume 18
_journal_year 2016
_chemical_formula_moiety 'C54 H48 O18, C4 H8 O2'
_chemical_formula_sum 'C58 H56 O20'
_chemical_formula_weight 1073.02
_space_group_crystal_system monoclinic
_space_group_IT_number 7
_space_group_name_Hall 'P -2yac'
_space_group_name_H-M_alt 'P 1 n 1'
_symmetry_space_group_name_Hall 'P -2yac'
_symmetry_space_group_name_H-M 'P 1 n 1'
_atom_sites_solution_hydrogens geom
_atom_sites_solution_primary direct
_audit_creation_date 2015-01-29
_audit_creation_method
;
Olex2 1.2
(compiled 2015.01.12 svn.r3133 for OlexSys, GUI svn.r4987)
;
_cell_angle_alpha 90
_cell_angle_beta 91.656(4)
_cell_angle_gamma 90
_cell_formula_units_Z 2
_cell_length_a 7.7437(16)
_cell_length_b 24.157(5)
_cell_length_c 14.585(3)
_cell_measurement_reflns_used 7704
_cell_measurement_temperature 173.1500
_cell_measurement_theta_max 27.4775
_cell_measurement_theta_min 1.3967
_cell_volume 2727.2(10)
_computing_cell_refinement 'CrystalClear (Rigaku Inc., 2007)'
_computing_data_collection 'CrystalClear (Rigaku Inc., 2007)'
_computing_data_reduction 'CrystalClear (Rigaku Inc., 2007)'
_computing_molecular_graphics 'Olex2 (Dolomanov et al., 2009)'
_computing_publication_material 'Olex2 (Dolomanov et al., 2009)'
_computing_structure_refinement 'SHELXL (Sheldrick, 2014)'
_computing_structure_solution
;
'SHELXT (Sheldrick, 2014)'
;
_diffrn_ambient_temperature 173.1500
_diffrn_detector_area_resol_mean 28.5714
_diffrn_measured_fraction_theta_full 0.999
_diffrn_measured_fraction_theta_max 0.994
_diffrn_measurement_details
;
scan:
    Number of images: 360
               Slice: -110.0000 - 70.0000
         Image width: 0.5000
            Exp time: 13.0000
       Rotation axis: Omega
               Omega: 0.0000
                 Chi: 45.0000
                 Phi: 270.0000
                 XTD: 45.2443
              2theta: -19.8665
scan:
    Number of images: 360
               Slice: -110.0000 - 70.0000
         Image width: 0.5000
            Exp time: 13.0000
       Rotation axis: Omega
               Omega: 0.0000
                 Chi: 45.0000
                 Phi: 90.0000
                 XTD: 45.2443
              2theta: -19.8665
;
_diffrn_measurement_device
;
Saturn724+ (2x2 bin mode)
;
_diffrn_measurement_device_details
;
AFC10: Fixed Chi 2 circle
;
_diffrn_measurement_device_type 'MM007-HF CCD(Saturn 724+)'
_diffrn_measurement_method '\w scans at fixed \c = 45\%'
_diffrn_orient_matrix_type d*Trek
_diffrn_orient_matrix_UB_11 0.0197
_diffrn_orient_matrix_UB_12 -0.1040
_diffrn_orient_matrix_UB_13 0.0741
_diffrn_orient_matrix_UB_21 0.0378
_diffrn_orient_matrix_UB_22 -0.0045
_diffrn_orient_matrix_UB_23 -0.0163
_diffrn_orient_matrix_UB_31 0.0263
_diffrn_orient_matrix_UB_32 0.0384
_diffrn_orient_matrix_UB_33 0.0504
_diffrn_radiation_detector CCD
_diffrn_radiation_monochromator Confocal
_diffrn_radiation_type MoK\a
_diffrn_radiation_wavelength 0.71073
_diffrn_reflns_av_R_equivalents 0.0501
_diffrn_reflns_av_unetI/netI 0.0619
_diffrn_reflns_Laue_measured_fraction_full 0.999
_diffrn_reflns_Laue_measured_fraction_max 0.994
_diffrn_reflns_limit_h_max 10
_diffrn_reflns_limit_h_min -10
_diffrn_reflns_limit_k_max 31
_diffrn_reflns_limit_k_min -30
_diffrn_reflns_limit_l_max 18
_diffrn_reflns_limit_l_min -18
_diffrn_reflns_number 22251
_diffrn_reflns_point_group_measured_fraction_full 0.950
_diffrn_reflns_point_group_measured_fraction_max 0.929
_diffrn_reflns_theta_full 26.000
_diffrn_reflns_theta_max 27.545
_diffrn_reflns_theta_min 0.843
_diffrn_source 'Rotating Anode'
_diffrn_source_current 24.0000
_diffrn_source_power 1.2000
_diffrn_source_voltage 50.0000
_exptl_absorpt_coefficient_mu 0.099
_exptl_absorpt_correction_T_max 1.0000
_exptl_absorpt_correction_T_min 0.7185
_exptl_absorpt_correction_type multi-scan
_exptl_absorpt_process_details 'CrystalClear (Rigaku Inc., 2007)'
_exptl_crystal_colour Colorless
_exptl_crystal_density_diffrn 1.307
_exptl_crystal_description plate
_exptl_crystal_F_000 1128
_exptl_crystal_size_max 0.26
_exptl_crystal_size_mid 0.15
_exptl_crystal_size_min 0.04
_refine_diff_density_max 0.281
_refine_diff_density_min -0.263
_refine_diff_density_rms 0.047
_refine_ls_abs_structure_details
;
 Flack x determined using 2886 quotients [(I+)-(I-)]/[(I+)+(I-)]
 (Parsons, Flack and Wagner, Acta Cryst. B69 (2013) 249-259).
;
_refine_ls_abs_structure_Flack -0.2(7)
_refine_ls_extinction_method none
_refine_ls_goodness_of_fit_ref 1.103
_refine_ls_hydrogen_treatment constr
_refine_ls_matrix_type full
_refine_ls_number_parameters 769
_refine_ls_number_reflns 11669
_refine_ls_number_restraints 3
_refine_ls_restrained_S_all 1.103
_refine_ls_R_factor_all 0.0923
_refine_ls_R_factor_gt 0.0793
_refine_ls_shift/su_max 0.001
_refine_ls_shift/su_mean 0.000
_refine_ls_structure_factor_coef Fsqd
_refine_ls_weighting_details 'w=1/[\s^2^(Fo^2^)+(0.0656P)^2^+1.1889P] where P=(Fo^2^+2Fc^2^)/3'
_refine_ls_weighting_scheme calc
_refine_ls_wR_factor_gt 0.1723
_refine_ls_wR_factor_ref 0.1833
_reflns_Friedel_coverage 0.866
_reflns_Friedel_fraction_full 0.900
_reflns_Friedel_fraction_max 0.865
_reflns_number_gt 9755
_reflns_number_total 11669
_reflns_threshold_expression 'I > 2\s(I)'
_cod_data_source_file ol6b01330_si_001.cif
_cod_data_source_block mx3562a
_cod_depositor_comments 'Adding full bibliography for 1543496.cif.'
_cod_original_cell_volume 2727.3(10)
_cod_database_code 1543496
_shelx_space_group_comment
;
The symmetry employed for this shelxl refinement is uniquely defined
by the following loop, which should always be used as a source of
symmetry information in preference to the above space-group names.
They are only intended as comments.
;
_diffrn_number_total 6402
_olex2_refinement_description
;
1. Fixed Uiso
 At 1.2 times of:
  All C(H) groups, All C(H,H) groups
 At 1.5 times of:
  All C(H,H,H) groups
2. Restrained distances
 C18A-C17A
 1.54 with sigma of 0.01
3. Others
 Sof(C33A)=Sof(H33A)=Sof(H33B)=Sof(H33C)=Sof(O12A)=Sof(C32A)=Sof(H32C)=
 Sof(H32D)=1-FVAR(1)
 Sof(O12)=Sof(C32)=Sof(H32A)=Sof(H32B)=Sof(C33)=Sof(H33D)=Sof(H33E)=Sof(H33F)=
 FVAR(1)
 Sof(O10A)=Sof(C17A)=Sof(H17C)=Sof(H17D)=Sof(C18A)=Sof(H18D)=Sof(H18E)=
 Sof(H18F)=1-FVAR(2)
 Sof(O10)=Sof(C17)=Sof(H17A)=Sof(H17B)=Sof(C18)=Sof(H18A)=Sof(H18B)=Sof(H18C)=
 FVAR(2)
4.a Secondary CH2 refined with riding coordinates:
 C14(H14A,H14B), C17(H17A,H17B), C32(H32A,H32B), C35(H35A,H35B), C50(H50A,
 H50B), C53(H53A,H53B), C57(H57A,H57B), C32A(H32C,H32D), C17A(H17C,H17D)
4.b Aromatic/amide H refined with riding coordinates:
 C2(H2), C3(H3), C5(H5), C6(H6), C9(H9), C12(H12), C20(H20), C21(H21),
 C23(H23), C24(H24), C27(H27), C30(H30), C38(H38), C39(H39), C41(H41), C42(H42),
  C44(H44), C47(H47)
4.c Idealised Me refined as rotating group:
 C15(H15A,H15B,H15C), C18(H18A,H18B,H18C), C33A(H33A,H33B,H33C), C36(H36A,H36B,
 H36C), C51(H51A,H51B,H51C), C54(H54A,H54B,H54C), C55(H55A,H55B,H55C), C58(H58A,
 H58B,H58C), C33(H33D,H33E,H33F), C18A(H18D,H18E,H18F)
;
_shelx_shelxl_version_number 2014/7
_olex2_submission_special_instructions 'No special instructions were received'

loop_
_space_group_symop_operation_xyz
'x, y, z'
'x+1/2, -y, z+1/2'

loop_
_atom_site_label
_atom_site_type_symbol
_atom_site_fract_x
_atom_site_fract_y
_atom_site_fract_z
_atom_site_U_iso_or_equiv
_atom_site_adp_type
_atom_site_occupancy
_atom_site_site_symmetry_order
_atom_site_calc_flag
_atom_site_refinement_flags_posn
_atom_site_refinement_flags_occupancy
_atom_site_disorder_assembly
_atom_site_disorder_group
O1 O 0.4823(5) 0.47640(15) 0.5225(2) 0.0468(9) Uani 1 1 d . . . .
O2 O 0.6525(5) 0.35249(15) 0.8323(2) 0.0451(9) Uani 1 1 d . . . .
O3 O 0.7059(5) 0.12501(15) 0.8015(2) 0.0428(8) Uani 1 1 d . . . .
O4 O 0.4271(5) 0.02674(14) 0.4871(2) 0.0442(9) Uani 1 1 d . . . .
O5 O 0.2510(5) 0.14595(14) 0.1727(2) 0.0459(9) Uani 1 1 d . . . .
O6 O 0.3447(5) 0.37330(14) 0.1882(2) 0.0398(8) Uani 1 1 d . . . .
O7 O 1.1072(5) 0.2956(2) 0.8804(3) 0.0632(12) Uani 1 1 d . . . .
O8 O 0.9895(6) 0.3421(2) 0.7627(4) 0.0820(17) Uani 1 1 d . . . .
O9 O 0.2375(5) 0.1835(2) 0.7802(3) 0.0617(11) Uani 1 1 d . . . .
O10 O 0.3843(14) 0.1248(5) 0.8759(9) 0.054(2) Uani 0.665(18) 1 d . P A 1
O11 O -0.0689(7) 0.0419(3) 0.4239(4) 0.100(2) Uani 1 1 d . . . .
O12 O 0.1096(13) 0.0525(8) 0.5368(7) 0.058(4) Uani 0.56(3) 1 d . P B 1
O13 O 0.7650(7) 0.1077(3) 0.2324(4) 0.106(2) Uani 1 1 d . . . .
O14 O 0.5727(6) 0.1201(2) 0.1202(3) 0.0640(12) Uani 1 1 d . . . .
O15 O 0.8427(6) 0.4230(2) 0.2548(4) 0.0719(13) Uani 1 1 d . . . .
O16 O 0.6922(7) 0.3570(2) 0.1885(4) 0.0863(18) Uani 1 1 d . . . .
O17 O -0.0007(7) 0.4232(2) 0.4685(4) 0.0753(15) Uani 1 1 d . . . .
O18 O 0.1237(6) 0.50392(17) 0.4977(3) 0.0621(11) Uani 1 1 d . . . .
C1 C 0.5291(7) 0.4420(2) 0.5957(4) 0.0396(11) Uani 1 1 d . . . .
C2 C 0.5546(8) 0.4678(2) 0.6806(4) 0.0441(12) Uani 1 1 d . . . .
H2 H 0.5429 0.5060 0.6853 0.053 Uiso 1 1 calc R . . .
C3 C 0.5966(7) 0.4372(2) 0.7571(4) 0.0422(12) Uani 1 1 d . . . .
H3 H 0.6151 0.4547 0.8133 0.051 Uiso 1 1 calc R . . .
C4 C 0.6116(6) 0.3803(2) 0.7505(3) 0.0378(11) Uani 1 1 d . . . .
C5 C 0.5904(8) 0.3546(2) 0.6668(4) 0.0443(13) Uani 1 1 d . . . .
H5 H 0.6050 0.3165 0.6624 0.053 Uiso 1 1 calc R . . .
C6 C 0.5473(8) 0.3852(2) 0.5889(4) 0.0438(12) Uani 1 1 d . . . .
H6 H 0.5308 0.3677 0.5325 0.053 Uiso 1 1 calc R . . .
C7 C 0.6652(7) 0.2954(2) 0.8266(3) 0.0393(11) Uani 1 1 d . . . .
C8 C 0.8268(7) 0.2707(2) 0.8227(3) 0.0364(10) Uani 1 1 d . . . .
C9 C 0.8393(6) 0.2129(2) 0.8154(3) 0.0380(11) Uani 1 1 d . . . .
H9 H 0.9466 0.1959 0.8120 0.046 Uiso 1 1 calc R . . .
C10 C 0.6899(7) 0.1818(2) 0.8132(3) 0.0364(11) Uani 1 1 d . . . .
C11 C 0.5285(7) 0.2059(2) 0.8235(3) 0.0404(11) Uani 1 1 d . . . .
C12 C 0.5182(7) 0.2632(2) 0.8296(4) 0.0422(12) Uani 1 1 d . . . .
H12 H 0.4111 0.2800 0.8357 0.051 Uiso 1 1 calc R . . .
C13 C 0.9898(7) 0.3035(2) 0.8257(4) 0.0448(12) Uani 1 1 d . . . .
C14 C 1.1365(10) 0.3798(3) 0.7622(9) 0.109(4) Uani 1 1 d . . . .
H14A H 1.1942 0.3799 0.8221 0.130 Uiso 1 1 calc R . . .
H14B H 1.2184 0.3673 0.7175 0.130 Uiso 1 1 calc R . . .
C15 C 1.0809(12) 0.4333(4) 0.7401(10) 0.116(4) Uani 1 1 d . . . .
H15A H 1.0527 0.4354 0.6757 0.174 Uiso 1 1 calc GR . . .
H15B H 1.1714 0.4592 0.7551 0.174 Uiso 1 1 calc GR . . .
H15C H 0.9806 0.4421 0.7744 0.174 Uiso 1 1 calc GR . . .
C16 C 0.3658(7) 0.1726(3) 0.8252(4) 0.0515(14) Uani 1 1 d . . . .
C17 C 0.2388(15) 0.0868(5) 0.8812(10) 0.066(4) Uani 0.665(18) 1 d . P A 1
H17A H 0.2821 0.0496 0.8916 0.079 Uiso 0.665(18) 1 calc R P A 1
H17B H 0.1747 0.0870 0.8231 0.079 Uiso 0.665(18) 1 calc R P A 1
C18 C 0.1215(17) 0.1014(5) 0.9549(7) 0.065(4) Uani 0.665(18) 1 d . P A 1
H18A H 0.0604 0.1347 0.9389 0.098 Uiso 0.665(18) 1 calc GR P A 1
H18B H 0.1873 0.1071 1.0110 0.098 Uiso 0.665(18) 1 calc GR P A 1
H18C H 0.0404 0.0719 0.9631 0.098 Uiso 0.665(18) 1 calc GR P A 1
C19 C 0.6284(7) 0.1035(2) 0.7209(3) 0.0389(11) Uani 1 1 d . . . .
C20 C 0.5861(7) 0.0479(2) 0.7215(4) 0.0427(12) Uani 1 1 d . . . .
H20 H 0.6017 0.0271 0.7748 0.051 Uiso 1 1 calc R . . .
C21 C 0.5201(7) 0.0235(2) 0.6420(4) 0.0435(12) Uani 1 1 d . . . .
H21 H 0.4940 -0.0141 0.6412 0.052 Uiso 1 1 calc R . . .
C22 C 0.4934(7) 0.0550(2) 0.5640(3) 0.0386(11) Uani 1 1 d . . . .
C23 C 0.5337(7) 0.1102(2) 0.5637(3) 0.0406(12) Uani 1 1 d . . . .
H23 H 0.5162 0.1311 0.5107 0.049 Uiso 1 1 calc R . . .
C24 C 0.6014(8) 0.1349(2) 0.6436(3) 0.0445(13) Uani 1 1 d . . . .
H24 H 0.6279 0.1724 0.6443 0.053 Uiso 1 1 calc R . . .
C25 C 0.3836(7) 0.05786(19) 0.4093(3) 0.0387(11) Uani 1 1 d . . . .
C26 C 0.2136(7) 0.0712(2) 0.3893(4) 0.0425(12) Uani 1 1 d . . . .
C27 C 0.1729(7) 0.0994(2) 0.3077(4) 0.0426(12) Uani 1 1 d . . . .
H27 H 0.0583 0.1080 0.2931 0.051 Uiso 1 1 calc R . . .
C28 C 0.2988(8) 0.1144(2) 0.2495(3) 0.0422(12) Uani 1 1 d . . . .
C29 C 0.4707(7) 0.0991(2) 0.2672(3) 0.0425(12) Uani 1 1 d . . . .
C30 C 0.5101(7) 0.0702(2) 0.3483(3) 0.0429(12) Uani 1 1 d . . . .
H30 H 0.6234 0.0593 0.3611 0.052 Uiso 1 1 calc R . . .
C31 C 0.0691(9) 0.0576(3) 0.4502(5) 0.0650(18) Uani 1 1 d . . . .
C32 C -0.0243(17) 0.0367(10) 0.6003(10) 0.067(6) Uani 0.56(3) 1 d . P B 1
H32A H -0.0528 -0.0021 0.5931 0.081 Uiso 0.56(3) 1 calc R P B 1
H32B H -0.1281 0.0584 0.5886 0.081 Uiso 0.56(3) 1 calc R P B 1
C33A C 0.025(3) 0.0225(12) 0.6548(17) 0.074(6) Uani 0.44(3) 1 d . P B 2
H33A H 0.0059 -0.0059 0.6095 0.112 Uiso 0.44(3) 1 calc GR P B 2
H33B H -0.0569 0.0183 0.7026 0.112 Uiso 0.44(3) 1 calc GR P B 2
H33C H 0.1401 0.0193 0.6805 0.112 Uiso 0.44(3) 1 calc GR P B 2
C34 C 0.6189(9) 0.1104(3) 0.2072(4) 0.0595(17) Uani 1 1 d . . . .
C35 C 0.7090(11) 0.1319(4) 0.0571(5) 0.074(2) Uani 1 1 d . . . .
H35A H 0.6690 0.1240 -0.0052 0.089 Uiso 1 1 calc R . . .
H35B H 0.8080 0.1084 0.0711 0.089 Uiso 1 1 calc R . . .
C36 C 0.7606(12) 0.1907(4) 0.0645(5) 0.089(3) Uani 1 1 d . . . .
H36A H 0.8507 0.1981 0.0223 0.134 Uiso 1 1 calc GR . . .
H36B H 0.8018 0.1983 0.1259 0.134 Uiso 1 1 calc GR . . .
H36C H 0.6627 0.2138 0.0499 0.134 Uiso 1 1 calc GR . . .
C37 C 0.2778(6) 0.2026(2) 0.1818(3) 0.0363(10) Uani 1 1 d . . . .
C38 C 0.2683(8) 0.2338(2) 0.1021(3) 0.0446(13) Uani 1 1 d . . . .
H38 H 0.2462 0.2166 0.0459 0.053 Uiso 1 1 calc R . . .
C39 C 0.2917(7) 0.2905(2) 0.1059(3) 0.0412(12) Uani 1 1 d . . . .
H39 H 0.2859 0.3115 0.0524 0.049 Uiso 1 1 calc R . . .
C40 C 0.3237(6) 0.3157(2) 0.1893(3) 0.0340(10) Uani 1 1 d . . . .
C41 C 0.3302(8) 0.2853(2) 0.2696(3) 0.0442(13) Uani 1 1 d . . . .
H41 H 0.3494 0.3027 0.3258 0.053 Uiso 1 1 calc R . . .
C42 C 0.3076(8) 0.2283(2) 0.2653(4) 0.0475(13) Uani 1 1 d . . . .
H42 H 0.3126 0.2074 0.3188 0.057 Uiso 1 1 calc R . . .
C43 C 0.3832(7) 0.39838(19) 0.2724(3) 0.0368(11) Uani 1 1 d . . . .
C44 C 0.2480(6) 0.4134(2) 0.3264(3) 0.0365(11) Uani 1 1 d . . . .
H44 H 0.1352 0.4060 0.3065 0.044 Uiso 1 1 calc R . . .
C45 C 0.2785(7) 0.4399(2) 0.4111(4) 0.0391(11) Uani 1 1 d . . . .
C46 C 0.4460(7) 0.45064(19) 0.4388(3) 0.0377(11) Uani 1 1 d . . . .
C47 C 0.5827(7) 0.4364(2) 0.3838(4) 0.0418(12) Uani 1 1 d . . . .
H47 H 0.6952 0.4445 0.4033 0.050 Uiso 1 1 calc R . . .
C48 C 0.5535(7) 0.4102(2) 0.3000(3) 0.0377(11) Uani 1 1 d . . . .
C49 C 0.1230(8) 0.4532(2) 0.4642(4) 0.0459(12) Uani 1 1 d . . . .
C50 C -0.0277(9) 0.5232(3) 0.5447(5) 0.0630(17) Uani 1 1 d . . . .
H50A H 0.0082 0.5441 0.5987 0.076 Uiso 1 1 calc R . . .
H50B H -0.0947 0.4917 0.5645 0.076 Uiso 1 1 calc R . . .
C51 C -0.1368(9) 0.5588(3) 0.4833(5) 0.0574(15) Uani 1 1 d . . . .
H51A H -0.1677 0.5387 0.4285 0.086 Uiso 1 1 calc GR . . .
H51B H -0.0736 0.5914 0.4677 0.086 Uiso 1 1 calc GR . . .
H51C H -0.2397 0.5691 0.5142 0.086 Uiso 1 1 calc GR . . .
C52 C 0.7116(7) 0.3979(2) 0.2466(4) 0.0454(12) Uani 1 1 d . . . .
C53 C 0.8459(10) 0.3407(4) 0.1366(7) 0.086(3) Uani 1 1 d . . . .
H53A H 0.9501 0.3497 0.1720 0.103 Uiso 1 1 calc R . . .
H53B H 0.8443 0.3011 0.1261 0.103 Uiso 1 1 calc R . . .
C54 C 0.8458(13) 0.3696(6) 0.0498(6) 0.126(5) Uani 1 1 d . . . .
H54A H 0.9438 0.3580 0.0158 0.188 Uiso 1 1 calc GR . . .
H54B H 0.8521 0.4087 0.0606 0.188 Uiso 1 1 calc GR . . .
H54C H 0.7416 0.3611 0.0155 0.188 Uiso 1 1 calc GR . . .
O19 O 0.736(2) 0.2487(6) 0.5096(12) 0.230(6) Uani 1 1 d . . . .
O20 O 0.9974(17) 0.2408(6) 0.4718(7) 0.195(5) Uani 1 1 d . . . .
C55 C 0.791(3) 0.2359(11) 0.3523(16) 0.254(13) Uani 1 1 d . . . .
H55A H 0.8625 0.2067 0.3303 0.381 Uiso 1 1 calc GR . . .
H55B H 0.8090 0.2688 0.3171 0.381 Uiso 1 1 calc GR . . .
H55C H 0.6716 0.2251 0.3463 0.381 Uiso 1 1 calc GR . . .
C56 C 0.834(3) 0.2467(10) 0.448(2) 0.221(12) Uani 1 1 d . . . .
C57 C 1.056(4) 0.2447(13) 0.5640(11) 0.33(2) Uani 1 1 d . . . .
H57A H 1.0332 0.2103 0.5957 0.396 Uiso 1 1 calc R . . .
H57B H 0.9956 0.2742 0.5945 0.396 Uiso 1 1 calc R . . .
C58 C 1.246(3) 0.2561(7) 0.5665(13) 0.205(9) Uani 1 1 d . . . .
H58A H 1.2723 0.2818 0.5186 0.307 Uiso 1 1 calc GR . . .
H58B H 1.3076 0.2222 0.5575 0.307 Uiso 1 1 calc GR . . .
H58C H 1.2790 0.2717 0.6249 0.307 Uiso 1 1 calc GR . . .
O12A O 0.1224(18) 0.0842(9) 0.5362(9) 0.055(4) Uani 0.44(3) 1 d . P B 2
C32A C 0.002(2) 0.0783(11) 0.6109(12) 0.067(6) Uani 0.44(3) 1 d . P B 2
H32C H -0.1152 0.0824 0.5873 0.081 Uiso 0.44(3) 1 calc R P B 2
H32D H 0.0242 0.1071 0.6561 0.081 Uiso 0.44(3) 1 calc R P B 2
C33 C 0.045(2) 0.0475(9) 0.6933(12) 0.072(5) Uani 0.56(3) 1 d . P B 1
H33D H 0.0775 0.0858 0.6987 0.109 Uiso 0.56(3) 1 calc GR P B 1
H33E H 0.1448 0.0246 0.7050 0.109 Uiso 0.56(3) 1 calc GR P B 1
H33F H -0.0413 0.0392 0.7371 0.109 Uiso 0.56(3) 1 calc GR P B 1
O10A O 0.366(3) 0.1458(9) 0.9010(16) 0.053(5) Uani 0.335(18) 1 d . P A 2
C17A C 0.204(4) 0.1150(11) 0.910(2) 0.088(9) Uani 0.335(18) 1 d D P A 2
H17C H 0.1611 0.1017 0.8512 0.106 Uiso 0.335(18) 1 calc R P A 2
H17D H 0.1166 0.1378 0.9378 0.106 Uiso 0.335(18) 1 calc R P A 2
C18A C 0.258(4) 0.0670(10) 0.9731(19) 0.097(12) Uani 0.335(18) 1 d D P A 2
H18D H 0.2996 0.0370 0.9369 0.146 Uiso 0.335(18) 1 calc GR P A 2
H18E H 0.1595 0.0548 1.0065 0.146 Uiso 0.335(18) 1 calc GR P A 2
H18F H 0.3470 0.0790 1.0155 0.146 Uiso 0.335(18) 1 calc GR P A 2

loop_
_atom_site_aniso_label
_atom_site_aniso_U_11
_atom_site_aniso_U_22
_atom_site_aniso_U_33
_atom_site_aniso_U_23
_atom_site_aniso_U_13
_atom_site_aniso_U_12
O1 0.067(3) 0.0355(19) 0.0367(19) -0.0053(15) -0.0121(18) 0.0027(18)
O2 0.060(2) 0.044(2) 0.0308(18) -0.0051(15) -0.0087(16) 0.0075(18)
O3 0.050(2) 0.0414(19) 0.0360(19) 0.0058(15) -0.0110(16) -0.0014(17)
O4 0.062(2) 0.0326(17) 0.0379(19) 0.0004(15) -0.0103(17) -0.0008(17)
O5 0.064(2) 0.0386(18) 0.0340(18) -0.0035(15) -0.0168(17) 0.0034(18)
O6 0.054(2) 0.0354(17) 0.0293(17) 0.0009(14) -0.0052(15) 0.0016(16)
O7 0.038(2) 0.093(3) 0.058(3) -0.012(2) -0.0104(19) -0.001(2)
O8 0.048(3) 0.079(3) 0.118(4) 0.034(3) -0.024(3) -0.025(2)
O9 0.038(2) 0.075(3) 0.072(3) 0.002(2) -0.004(2) -0.001(2)
O10 0.048(4) 0.043(5) 0.072(7) 0.010(4) 0.001(4) -0.002(4)
O11 0.060(3) 0.153(6) 0.085(4) 0.051(4) -0.014(3) -0.029(3)
O12 0.044(5) 0.083(10) 0.048(5) 0.006(6) 0.005(3) -0.003(6)
O13 0.058(3) 0.207(7) 0.053(3) 0.055(4) -0.008(2) 0.005(4)
O14 0.070(3) 0.089(3) 0.033(2) 0.010(2) -0.0025(19) 0.005(3)
O15 0.051(3) 0.095(4) 0.070(3) -0.003(3) 0.004(2) -0.015(3)
O16 0.058(3) 0.092(4) 0.110(4) -0.045(3) 0.031(3) -0.014(3)
O17 0.065(3) 0.078(3) 0.084(4) -0.023(3) 0.021(3) -0.015(3)
O18 0.066(3) 0.050(2) 0.071(3) -0.005(2) 0.019(2) 0.012(2)
C1 0.039(3) 0.040(3) 0.040(3) -0.002(2) -0.001(2) -0.001(2)
C2 0.055(3) 0.037(3) 0.040(3) -0.010(2) -0.002(2) 0.002(2)
C3 0.045(3) 0.044(3) 0.037(3) -0.015(2) -0.001(2) 0.001(2)
C4 0.036(3) 0.044(3) 0.033(2) -0.002(2) -0.002(2) 0.001(2)
C5 0.065(4) 0.032(2) 0.036(3) -0.006(2) -0.006(2) 0.004(2)
C6 0.063(4) 0.035(3) 0.033(3) -0.011(2) -0.007(2) 0.002(2)
C7 0.045(3) 0.046(3) 0.027(2) -0.002(2) -0.004(2) 0.002(2)
C8 0.037(3) 0.048(3) 0.025(2) -0.003(2) -0.0031(18) -0.003(2)
C9 0.034(3) 0.049(3) 0.030(2) 0.000(2) -0.0049(19) 0.002(2)
C10 0.043(3) 0.043(3) 0.023(2) 0.0031(19) -0.0075(19) 0.003(2)
C11 0.034(3) 0.052(3) 0.035(3) 0.005(2) -0.006(2) -0.005(2)
C12 0.039(3) 0.054(3) 0.034(3) -0.003(2) 0.001(2) 0.008(2)
C13 0.040(3) 0.047(3) 0.047(3) -0.009(2) -0.006(2) 0.000(2)
C14 0.046(4) 0.069(5) 0.209(12) 0.040(6) -0.016(5) -0.028(4)
C15 0.068(5) 0.066(5) 0.214(13) 0.032(6) -0.021(7) -0.017(4)
C16 0.040(3) 0.064(4) 0.050(3) 0.000(3) 0.002(3) -0.002(3)
C17 0.051(6) 0.040(6) 0.107(10) 0.000(6) 0.019(6) -0.009(5)
C18 0.082(8) 0.060(7) 0.054(6) -0.001(5) 0.009(6) -0.026(6)
C19 0.046(3) 0.041(3) 0.030(2) 0.004(2) -0.009(2) 0.002(2)
C20 0.049(3) 0.041(3) 0.038(3) 0.011(2) -0.005(2) -0.002(2)
C21 0.056(3) 0.033(2) 0.040(3) 0.004(2) -0.005(2) -0.001(2)
C22 0.045(3) 0.036(3) 0.034(2) -0.003(2) -0.005(2) 0.002(2)
C23 0.057(3) 0.033(2) 0.031(2) 0.009(2) -0.008(2) 0.003(2)
C24 0.066(4) 0.035(2) 0.032(3) 0.005(2) -0.007(2) -0.004(2)
C25 0.058(3) 0.027(2) 0.030(2) -0.0015(19) -0.009(2) -0.002(2)
C26 0.047(3) 0.039(3) 0.041(3) -0.004(2) -0.005(2) -0.010(2)
C27 0.043(3) 0.043(3) 0.042(3) -0.004(2) -0.011(2) -0.001(2)
C28 0.059(3) 0.035(3) 0.032(2) -0.008(2) -0.009(2) -0.001(2)
C29 0.048(3) 0.046(3) 0.033(3) 0.000(2) -0.006(2) 0.004(2)
C30 0.053(3) 0.043(3) 0.033(3) 0.000(2) -0.004(2) 0.007(2)
C31 0.048(4) 0.096(5) 0.050(4) 0.024(4) -0.011(3) 0.001(4)
C32 0.050(7) 0.098(15) 0.054(9) 0.020(8) 0.010(6) 0.001(8)
C33A 0.071(12) 0.107(18) 0.046(13) 0.003(12) 0.008(10) -0.012(12)
C34 0.055(4) 0.079(4) 0.044(3) 0.018(3) -0.005(3) 0.011(3)
C35 0.075(5) 0.103(6) 0.046(4) 0.015(4) 0.009(3) 0.005(4)
C36 0.096(6) 0.117(7) 0.054(4) 0.024(5) 0.000(4) 0.000(6)
C37 0.039(3) 0.035(2) 0.034(2) -0.004(2) -0.011(2) 0.004(2)
C38 0.062(3) 0.047(3) 0.025(2) -0.005(2) -0.011(2) 0.005(3)
C39 0.056(3) 0.044(3) 0.022(2) 0.006(2) -0.006(2) 0.003(2)
C40 0.034(2) 0.039(2) 0.029(2) 0.0008(19) -0.0056(18) -0.001(2)
C41 0.069(4) 0.039(3) 0.024(2) 0.004(2) -0.010(2) -0.001(3)
C42 0.074(4) 0.039(3) 0.029(2) 0.001(2) -0.006(2) -0.004(3)
C43 0.044(3) 0.034(2) 0.033(2) 0.0077(19) -0.002(2) 0.003(2)
C44 0.037(3) 0.037(2) 0.035(2) 0.001(2) -0.004(2) 0.005(2)
C45 0.045(3) 0.031(2) 0.041(3) 0.005(2) -0.001(2) 0.005(2)
C46 0.050(3) 0.029(2) 0.034(2) -0.0005(19) -0.005(2) -0.001(2)
C47 0.042(3) 0.039(3) 0.044(3) 0.000(2) -0.006(2) -0.003(2)
C48 0.041(3) 0.032(2) 0.040(3) 0.004(2) 0.000(2) -0.001(2)
C49 0.050(3) 0.047(3) 0.041(3) 0.002(2) 0.006(2) -0.001(3)
C50 0.066(4) 0.069(4) 0.055(4) -0.011(3) 0.013(3) 0.014(3)
C51 0.058(4) 0.052(3) 0.062(4) -0.015(3) 0.006(3) 0.002(3)
C52 0.043(3) 0.052(3) 0.041(3) 0.004(2) 0.001(2) -0.001(3)
C53 0.053(4) 0.093(6) 0.113(7) -0.030(5) 0.025(4) 0.004(4)
C54 0.100(7) 0.220(13) 0.056(5) -0.027(7) 0.007(5) 0.064(8)
O19 0.243(18) 0.218(14) 0.232(16) -0.008(11) 0.064(13) -0.006(11)
O20 0.138(10) 0.333(17) 0.112(7) -0.022(8) -0.009(6) -0.026(9)
C55 0.151(16) 0.42(4) 0.186(19) -0.06(2) -0.083(14) 0.062(19)
C56 0.113(13) 0.30(3) 0.26(3) -0.11(2) 0.078(17) -0.041(16)
C57 0.32(3) 0.60(6) 0.066(9) -0.026(17) 0.000(14) -0.22(3)
C58 0.214(19) 0.220(18) 0.175(16) 0.021(13) -0.090(14) -0.106(15)
O12A 0.054(7) 0.060(9) 0.052(6) 0.004(6) 0.009(5) -0.009(7)
C32A 0.065(11) 0.074(15) 0.064(11) 0.019(9) 0.010(8) 0.009(10)
C33 0.066(9) 0.102(14) 0.049(9) 0.009(8) 0.003(7) 0.014(9)
O10A 0.060(11) 0.037(10) 0.063(12) 0.008(8) -0.005(8) -0.028(9)
C17A 0.084(19) 0.067(17) 0.12(2) -0.005(16) 0.044(18) -0.021(15)
C18A 0.12(2) 0.076(17) 0.094(19) 0.030(14) -0.024(16) -0.064(18)

loop_
_atom_type_symbol
_atom_type_description
_atom_type_scat_dispersion_real
_atom_type_scat_dispersion_imag
_atom_type_scat_source
C C 0.0033 0.0016 'International Tables Vol C Tables 4.2.6.8 and 6.1.1.4'
H H 0.0000 0.0000 'International Tables Vol C Tables 4.2.6.8 and 6.1.1.4'
O O 0.0106 0.0060 'International Tables Vol C Tables 4.2.6.8 and 6.1.1.4'

loop_
_geom_angle_atom_site_label_1
_geom_angle_atom_site_label_2
_geom_angle_atom_site_label_3
_geom_angle
C46 O1 C1 116.5(4)
C7 O2 C4 116.3(4)
C10 O3 C19 115.6(4)
C25 O4 C22 117.6(4)
C37 O5 C28 115.2(4)
C43 O6 C40 116.3(3)
C13 O8 C14 117.6(6)
C16 O10 C17 119.2(10)
C31 O12 C32 119.0(10)
C34 O14 C35 117.4(5)
C52 O16 C53 116.9(5)
C49 O18 C50 118.6(5)
O1 C1 C2 116.2(4)
C6 C1 O1 124.2(5)
C6 C1 C2 119.7(5)
C1 C2 H2 119.8
C3 C2 C1 120.4(5)
C3 C2 H2 119.8
C2 C3 H3 120.1
C2 C3 C4 119.9(5)
C4 C3 H3 120.1
C3 C4 O2 115.8(4)
C5 C4 O2 123.9(5)
C5 C4 C3 120.2(5)
C4 C5 H5 119.9
C4 C5 C6 120.3(5)
C6 C5 H5 119.9
C1 C6 C5 119.5(5)
C1 C6 H6 120.2
C5 C6 H6 120.2
O2 C7 C8 119.8(5)
C12 C7 O2 120.0(5)
C12 C7 C8 120.2(5)
C7 C8 C9 119.7(5)
C7 C8 C13 122.2(5)
C9 C8 C13 118.1(5)
C8 C9 H9 120.5
C10 C9 C8 119.0(5)
C10 C9 H9 120.5
O3 C10 C11 120.7(5)
C9 C10 O3 117.6(5)
C9 C10 C11 121.7(5)
C10 C11 C16 122.5(5)
C12 C11 C10 118.5(5)
C12 C11 C16 119.0(5)
C7 C12 C11 120.7(5)
C7 C12 H12 119.6
C11 C12 H12 119.6
O7 C13 O8 124.2(5)
O7 C13 C8 123.8(6)
O8 C13 C8 112.0(5)
O8 C14 H14A 109.6
O8 C14 H14B 109.6
H14A C14 H14B 108.2
C15 C14 O8 110.1(7)
C15 C14 H14A 109.6
C15 C14 H14B 109.6
C14 C15 H15A 109.5
C14 C15 H15B 109.5
C14 C15 H15C 109.5
H15A C15 H15B 109.5
H15A C15 H15C 109.5
H15B C15 H15C 109.5
O9 C16 O10 123.2(7)
O9 C16 C11 123.8(6)
O9 C16 O10A 124.1(12)
O10 C16 C11 112.6(7)
O10A C16 C11 107.9(10)
O10 C17 H17A 109.1
O10 C17 H17B 109.1
O10 C17 C18 112.5(11)
H17A C17 H17B 107.8
C18 C17 H17A 109.1
C18 C17 H17B 109.1
C17 C18 H18A 109.5
C17 C18 H18B 109.5
C17 C18 H18C 109.5
H18A C18 H18B 109.5
H18A C18 H18C 109.5
H18B C18 H18C 109.5
C20 C19 O3 116.8(4)
C24 C19 O3 122.3(5)
C24 C19 C20 120.9(5)
C19 C20 H20 120.3
C19 C20 C21 119.3(5)
C21 C20 H20 120.3
C20 C21 H21 120.1
C22 C21 C20 119.9(5)
C22 C21 H21 120.1
C21 C22 O4 115.8(4)
C23 C22 O4 123.5(4)
C23 C22 C21 120.8(5)
C22 C23 H23 120.2
C22 C23 C24 119.5(4)
C24 C23 H23 120.2
C19 C24 C23 119.6(5)
C19 C24 H24 120.2
C23 C24 H24 120.2
C26 C25 O4 120.4(5)
C30 C25 O4 118.9(5)
C30 C25 C26 120.4(5)
C25 C26 C27 119.0(5)
C25 C26 C31 123.6(5)
C27 C26 C31 117.4(5)
C26 C27 H27 119.6
C28 C27 C26 120.8(5)
C28 C27 H27 119.6
O5 C28 C29 121.5(5)
C27 C28 O5 117.9(5)
C27 C28 C29 120.6(5)
C28 C29 C34 126.0(5)
C30 C29 C28 118.2(5)
C30 C29 C34 115.8(5)
C25 C30 C29 120.9(5)
C25 C30 H30 119.6
C29 C30 H30 119.6
O11 C31 O12 118.3(9)
O11 C31 C26 124.3(6)
O11 C31 O12A 130.5(9)
O12 C31 C26 115.9(7)
O12A C31 C26 102.6(8)
O12 C32 H32A 110.3
O12 C32 H32B 110.3
O12 C32 C33 107.0(13)
H32A C32 H32B 108.6
C33 C32 H32A 110.3
C33 C32 H32B 110.3
H33A C33A H33B 109.5
H33A C33A H33C 109.5
H33B C33A H33C 109.5
C32A C33A H33A 109.5
C32A C33A H33B 109.5
C32A C33A H33C 109.5
O13 C34 O14 122.4(6)
O13 C34 C29 123.7(6)
O14 C34 C29 113.8(5)
O14 C35 H35A 109.6
O14 C35 H35B 109.6
O14 C35 C36 110.1(7)
H35A C35 H35B 108.2
C36 C35 H35A 109.6
C36 C35 H35B 109.6
C35 C36 H36A 109.5
C35 C36 H36B 109.5
C35 C36 H36C 109.5
H36A C36 H36B 109.5
H36A C36 H36C 109.5
H36B C36 H36C 109.5
C38 C37 O5 116.8(4)
C42 C37 O5 123.2(4)
C42 C37 C38 119.9(5)
C37 C38 H38 120.0
C39 C38 C37 120.1(4)
C39 C38 H38 120.0
C38 C39 H39 120.2
C40 C39 C38 119.6(4)
C40 C39 H39 120.2
C39 C40 O6 116.6(4)
C39 C40 C41 121.0(5)
C41 C40 O6 122.5(4)
C40 C41 H41 120.4
C40 C41 C42 119.2(5)
C42 C41 H41 120.4
C37 C42 C41 120.2(5)
C37 C42 H42 119.9
C41 C42 H42 119.9
O6 C43 C48 121.2(5)
C44 C43 O6 118.2(5)
C44 C43 C48 120.6(5)
C43 C44 H44 119.6
C43 C44 C45 120.8(5)
C45 C44 H44 119.6
C44 C45 C49 116.0(5)
C46 C45 C44 118.6(5)
C46 C45 C49 125.4(5)
C45 C46 O1 120.6(5)
C45 C46 C47 120.8(5)
C47 C46 O1 118.7(5)
C46 C47 H47 119.5
C48 C47 C46 120.9(5)
C48 C47 H47 119.5
C43 C48 C52 126.1(5)
C47 C48 C43 118.3(5)
C47 C48 C52 115.6(5)
O17 C49 O18 122.3(6)
O17 C49 C45 123.7(5)
O18 C49 C45 113.5(5)
O18 C50 H50A 109.5
O18 C50 H50B 109.5
O18 C50 C51 110.8(5)
H50A C50 H50B 108.1
C51 C50 H50A 109.5
C51 C50 H50B 109.5
C50 C51 H51A 109.5
C50 C51 H51B 109.5
C50 C51 H51C 109.5
H51A C51 H51B 109.5
H51A C51 H51C 109.5
H51B C51 H51C 109.5
O15 C52 O16 122.2(6)
O15 C52 C48 123.8(6)
O16 C52 C48 113.9(5)
O16 C53 H53A 109.7
O16 C53 H53B 109.7
H53A C53 H53B 108.2
C54 C53 O16 109.9(7)
C54 C53 H53A 109.7
C54 C53 H53B 109.7
C53 C54 H54A 109.5
C53 C54 H54B 109.5
C53 C54 H54C 109.5
H54A C54 H54B 109.5
H54A C54 H54C 109.5
H54B C54 H54C 109.5
C56 O20 C57 121.7(19)
H55A C55 H55B 109.5
H55A C55 H55C 109.5
H55B C55 H55C 109.5
C56 C55 H55A 109.5
C56 C55 H55B 109.5
C56 C55 H55C 109.5
O19 C56 O20 116(3)
O19 C56 C55 127(2)
O20 C56 C55 115.4(17)
O20 C57 H57A 109.9
O20 C57 H57B 109.9
O20 C57 C58 109.0(16)
H57A C57 H57B 108.3
C58 C57 H57A 109.9
C58 C57 H57B 109.9
C57 C58 H58A 109.5
C57 C58 H58B 109.5
C57 C58 H58C 109.5
H58A C58 H58B 109.5
H58A C58 H58C 109.5
H58B C58 H58C 109.5
C31 O12A C32A 115.4(13)
C33A C32A H32C 109.7
C33A C32A H32D 109.7
O12A C32A C33A 109.7(16)
O12A C32A H32C 109.7
O12A C32A H32D 109.7
H32C C32A H32D 108.2
C32 C33 H33D 109.5
C32 C33 H33E 109.5
C32 C33 H33F 109.5
H33D C33 H33E 109.5
H33D C33 H33F 109.5
H33E C33 H33F 109.5
C16 O10A C17A 110.9(19)
O10A C17A H17C 111.2
O10A C17A H17D 111.2
O10A C17A C18A 103(2)
H17C C17A H17D 109.1
C18A C17A H17C 111.2
C18A C17A H17D 111.2
C17A C18A H18D 109.5
C17A C18A H18E 109.5
C17A C18A H18F 109.5
H18D C18A H18E 109.5
H18D C18A H18F 109.5
H18E C18A H18F 109.5

loop_
_geom_bond_atom_site_label_1
_geom_bond_atom_site_label_2
_geom_bond_distance
O1 C1 1.392(6)
O1 C46 1.391(6)
O2 C4 1.398(6)
O2 C7 1.384(6)
O3 C10 1.389(6)
O3 C19 1.404(6)
O4 C22 1.398(6)
O4 C25 1.394(6)
O5 C28 1.395(6)
O5 C37 1.390(6)
O6 C40 1.401(6)
O6 C43 1.394(6)
O7 C13 1.208(6)
O8 C13 1.310(7)
O8 C14 1.456(8)
O9 C16 1.204(7)
O10 C16 1.377(12)
O10 C17 1.458(15)
O11 C31 1.187(8)
O12 C31 1.298(11)
O12 C32 1.461(16)
O13 C34 1.182(8)
O14 C34 1.330(7)
O14 C35 1.449(8)
O15 C52 1.185(7)
O16 C52 1.308(7)
O16 C53 1.481(8)
O17 C49 1.204(7)
O18 C49 1.320(7)
O18 C50 1.452(8)
C1 C2 1.396(7)
C1 C6 1.383(7)
C2 H2 0.9300
C2 C3 1.369(8)
C3 H3 0.9300
C3 C4 1.384(7)
C4 C5 1.375(7)
C5 H5 0.9300
C5 C6 1.390(7)
C6 H6 0.9300
C7 C8 1.390(7)
C7 C12 1.381(8)
C8 C9 1.403(7)
C8 C13 1.490(7)
C9 H9 0.9300
C9 C10 1.379(7)
C10 C11 1.390(7)
C11 C12 1.390(8)
C11 C16 1.495(8)
C12 H12 0.9300
C14 H14A 0.9700
C14 H14B 0.9700
C14 C15 1.398(11)
C15 H15A 0.9600
C15 H15B 0.9600
C15 H15C 0.9600
C16 O10A 1.28(2)
C17 H17A 0.9700
C17 H17B 0.9700
C17 C18 1.470(17)
C18 H18A 0.9600
C18 H18B 0.9600
C18 H18C 0.9600
C19 C20 1.382(7)
C19 C24 1.371(6)
C20 H20 0.9300
C20 C21 1.386(7)
C21 H21 0.9300
C21 C22 1.380(7)
C22 C23 1.370(7)
C23 H23 0.9300
C23 C24 1.398(7)
C24 H24 0.9300
C25 C26 1.378(8)
C25 C30 1.375(8)
C26 C27 1.399(7)
C26 C31 1.486(8)
C27 H27 0.9300
C27 C28 1.361(8)
C28 C29 1.399(8)
C29 C30 1.398(7)
C29 C34 1.489(8)
C30 H30 0.9300
C31 O12A 1.457(17)
C32 H32A 0.9700
C32 H32B 0.9700
C32 C33 1.47(3)
C33A H33A 0.9600
C33A H33B 0.9600
C33A H33C 0.9600
C33A C32A 1.50(4)
C35 H35A 0.9700
C35 H35B 0.9700
C35 C36 1.478(12)
C36 H36A 0.9600
C36 H36B 0.9600
C36 H36C 0.9600
C37 C38 1.386(7)
C37 C42 1.380(7)
C38 H38 0.9300
C38 C39 1.383(7)
C39 H39 0.9300
C39 C40 1.376(7)
C40 C41 1.383(6)
C41 H41 0.9300
C41 C42 1.389(8)
C42 H42 0.9300
C43 C44 1.376(7)
C43 C48 1.397(7)
C44 H44 0.9300
C44 C45 1.405(7)
C45 C46 1.372(7)
C45 C49 1.486(8)
C46 C47 1.390(8)
C47 H47 0.9300
C47 C48 1.389(7)
C48 C52 1.499(7)
C50 H50A 0.9700
C50 H50B 0.9700
C50 C51 1.486(9)
C51 H51A 0.9600
C51 H51B 0.9600
C51 H51C 0.9600
C53 H53A 0.9700
C53 H53B 0.9700
C53 C54 1.445(13)
C54 H54A 0.9600
C54 H54B 0.9600
C54 H54C 0.9600
O19 C56 1.19(2)
O20 C56 1.31(2)
O20 C57 1.410(19)
C55 H55A 0.9600
C55 H55B 0.9600
C55 H55C 0.9600
C55 C56 1.45(3)
C57 H57A 0.9700
C57 H57B 0.9700
C57 C58 1.49(3)
C58 H58A 0.9600
C58 H58B 0.9600
C58 H58C 0.9600
O12A C32A 1.46(2)
C32A H32C 0.9700
C32A H32D 0.9700
C33 H33D 0.9600
C33 H33E 0.9600
C33 H33F 0.9600
O10A C17A 1.46(3)
C17A H17C 0.9700
C17A H17D 0.9700
C17A C18A 1.529(14)
C18A H18D 0.9600
C18A H18E 0.9600
C18A H18F 0.9600

loop_
_geom_torsion_atom_site_label_1
_geom_torsion_atom_site_label_2
_geom_torsion_atom_site_label_3
_geom_torsion_atom_site_label_4
_geom_torsion
O1 C1 C2 C3 178.4(5)
O1 C1 C6 C5 -178.4(5)
O1 C46 C47 C48 179.5(4)
O2 C4 C5 C6 179.1(5)
O2 C7 C8 C9 -178.9(4)
O2 C7 C8 C13 0.9(7)
O2 C7 C12 C11 179.7(4)
O3 C10 C11 C12 -176.2(4)
O3 C10 C11 C16 1.8(7)
O3 C19 C20 C21 -175.7(5)
O3 C19 C24 C23 176.0(5)
O4 C22 C23 C24 -179.2(5)
O4 C25 C26 C27 -175.9(4)
O4 C25 C26 C31 4.6(8)
O4 C25 C30 C29 176.9(4)
O5 C28 C29 C30 176.3(4)
O5 C28 C29 C34 -3.8(8)
O5 C37 C38 C39 179.3(5)
O5 C37 C42 C41 -178.8(5)
O6 C40 C41 C42 179.8(5)
O6 C43 C44 C45 -178.6(4)
O6 C43 C48 C47 178.5(4)
O6 C43 C48 C52 -0.6(7)
O9 C16 O10A C17A 19(2)
O11 C31 O12A C32A 18(2)
C1 O1 C46 C45 98.1(5)
C1 O1 C46 C47 -82.3(6)
C1 C2 C3 C4 -0.9(8)
C2 C1 C6 C5 0.2(8)
C2 C3 C4 O2 -179.1(5)
C2 C3 C4 C5 2.3(8)
C3 C4 C5 C6 -2.4(8)
C4 O2 C7 C8 99.9(5)
C4 O2 C7 C12 -83.3(6)
C4 C5 C6 C1 1.2(9)
C6 C1 C2 C3 -0.3(8)
C7 O2 C4 C3 179.1(5)
C7 O2 C4 C5 -2.4(7)
C7 C8 C9 C10 -0.7(7)
C7 C8 C13 O7 125.2(6)
C7 C8 C13 O8 -54.1(7)
C8 C7 C12 C11 -3.6(7)
C8 C9 C10 O3 177.0(4)
C8 C9 C10 C11 -3.8(7)
C9 C8 C13 O7 -54.9(7)
C9 C8 C13 O8 125.8(5)
C9 C10 C11 C12 4.5(7)
C9 C10 C11 C16 -177.4(5)
C10 O3 C19 C20 -157.2(5)
C10 O3 C19 C24 25.2(7)
C10 C11 C12 C7 -0.8(7)
C10 C11 C16 O9 -131.5(6)
C10 C11 C16 O10 41.8(9)
C10 C11 C16 O10A 71.0(14)
C11 C16 O10A C17A 176.2(16)
C12 C7 C8 C9 4.3(7)
C12 C7 C8 C13 -175.8(5)
C12 C11 C16 O9 46.5(8)
C12 C11 C16 O10 -140.2(7)
C12 C11 C16 O10A -111.0(13)
C13 O8 C14 C15 -142.0(10)
C13 C8 C9 C10 179.5(4)
C14 O8 C13 O7 -3.5(11)
C14 O8 C13 C8 175.8(7)
C16 O10 C17 C18 -86.3(15)
C16 C11 C12 C7 -178.9(5)
C16 O10A C17A C18A 154(3)
C17 O10 C16 O9 -4.2(14)
C17 O10 C16 C11 -177.6(9)
C19 O3 C10 C9 -116.6(5)
C19 O3 C10 C11 64.1(6)
C19 C20 C21 C22 -1.7(8)
C20 C19 C24 C23 -1.5(9)
C20 C21 C22 O4 179.8(5)
C20 C21 C22 C23 1.0(8)
C21 C22 C23 C24 -0.5(8)
C22 O4 C25 C26 -101.2(6)
C22 O4 C25 C30 85.3(6)
C22 C23 C24 C19 0.7(8)
C24 C19 C20 C21 1.9(8)
C25 O4 C22 C21 174.4(5)
C25 O4 C22 C23 -6.8(8)
C25 C26 C27 C28 -1.1(8)
C25 C26 C31 O11 -140.1(7)
C25 C26 C31 O12 26.0(14)
C25 C26 C31 O12A 56.8(10)
C26 C25 C30 C29 3.4(8)
C26 C27 C28 O5 -175.5(4)
C26 C27 C28 C29 4.0(8)
C26 C31 O12A C32A 179.5(12)
C27 C26 C31 O11 40.5(11)
C27 C26 C31 O12 -153.5(11)
C27 C26 C31 O12A -122.7(9)
C27 C28 C29 C30 -3.0(8)
C27 C28 C29 C34 176.8(6)
C28 O5 C37 C38 166.3(5)
C28 O5 C37 C42 -15.6(8)
C28 C29 C30 C25 -0.6(8)
C28 C29 C34 O13 163.0(8)
C28 C29 C34 O14 -21.5(9)
C30 C25 C26 C27 -2.5(7)
C30 C25 C26 C31 178.0(6)
C30 C29 C34 O13 -17.1(11)
C30 C29 C34 O14 158.4(5)
C31 O12 C32 C33 -166(2)
C31 C26 C27 C28 178.3(5)
C31 O12A C32A C33A 80(3)
C32 O12 C31 O11 -10.3(19)
C32 O12 C31 C26 -177.2(11)
C34 O14 C35 C36 -81.5(8)
C34 C29 C30 C25 179.5(5)
C35 O14 C34 O13 -4.9(12)
C35 O14 C34 C29 179.6(6)
C37 O5 C28 C27 98.1(6)
C37 O5 C28 C29 -81.3(6)
C37 C38 C39 C40 -0.3(9)
C38 C37 C42 C41 -0.8(9)
C38 C39 C40 O6 -179.5(5)
C38 C39 C40 C41 -1.0(8)
C39 C40 C41 C42 1.4(8)
C40 O6 C43 C44 -86.8(5)
C40 O6 C43 C48 95.9(5)
C40 C41 C42 C37 -0.5(9)
C42 C37 C38 C39 1.1(9)
C43 O6 C40 C39 -177.8(5)
C43 O6 C40 C41 3.7(7)
C43 C44 C45 C46 0.2(7)
C43 C44 C45 C49 -178.8(5)
C43 C48 C52 O15 154.1(6)
C43 C48 C52 O16 -25.1(8)
C44 C43 C48 C47 1.3(7)
C44 C43 C48 C52 -177.8(5)
C44 C45 C46 O1 -179.5(4)
C44 C45 C46 C47 0.9(7)
C44 C45 C49 O17 38.4(8)
C44 C45 C49 O18 -134.0(5)
C45 C46 C47 C48 -1.0(7)
C46 O1 C1 C2 -176.1(5)
C46 O1 C1 C6 2.6(7)
C46 C45 C49 O17 -140.5(6)
C46 C45 C49 O18 47.0(7)
C46 C47 C48 C43 -0.2(7)
C46 C47 C48 C52 179.0(5)
C47 C48 C52 O15 -25.0(8)
C47 C48 C52 O16 155.8(5)
C48 C43 C44 C45 -1.3(7)
C49 O18 C50 C51 -100.3(7)
C49 C45 C46 O1 -0.6(8)
C49 C45 C46 C47 179.9(5)
C50 O18 C49 O17 2.6(9)
C50 O18 C49 C45 175.1(5)
C52 O16 C53 C54 -93.2(10)
C53 O16 C52 O15 3.7(10)
C53 O16 C52 C48 -177.1(6)
C56 O20 C57 C58 -160(2)
C57 O20 C56 O19 -9(4)
C57 O20 C56 C55 -174(2)
